data_4030288
loop_
_publ_author_name
'Goswami, Progyashree'
'Borah, Arun Jyoti'
'Phukan, Prodeep'

_publ_section_title
;
 Formation of Cyclohepta[b]indole Scaffolds via Heck Cyclization: A
 Strategy for Structural Analogues of Ervatamine Group of Indole Alkaloid.
;
_journal_issue 1
_journal_name_full 'The Journal of organic chemistry'
_journal_page_first 438
_journal_paper_doi 10.1021/jo502443a
_journal_volume 80
_journal_year 2014
_chemical_formula_sum 'C19 H15 Br2 N O'
_chemical_formula_weight 433.14
_chemical_name_systematic
; 
 ? 
;
_space_group_IT_number 14
_symmetry_cell_setting monoclinic
_symmetry_space_group_name_Hall '-P 2yn'
_symmetry_space_group_name_H-M 'P 1 21/n 1'
_atom_sites_solution_hydrogens geom
_atom_sites_solution_primary direct
_atom_sites_solution_secondary difmap
_audit_creation_method SHELXL-97
_cell_angle_alpha 90.00
_cell_angle_beta 110.877(5)
_cell_angle_gamma 90.00
_cell_formula_units_Z 4
_cell_length_a 9.6427(10)
_cell_length_b 19.228(2)
_cell_length_c 9.9157(11)
_cell_measurement_reflns_used 4948
_cell_measurement_temperature 296(2)
_cell_measurement_theta_max 25.55
_cell_measurement_theta_min 3.10
_cell_volume 1717.8(3)
_computing_cell_refinement 'Bruker SAINT'
_computing_data_collection 'Bruker APEX2'
_computing_data_reduction 'Bruker SAINT'
_computing_molecular_graphics 'Bruker SHELXTL'
_computing_publication_material 'Bruker SHELXTL'
_computing_structure_refinement 'SHELXL-97 (Sheldrick, 2008)'
_computing_structure_solution 'SHELXS-97 (Sheldrick, 2008)'
_diffrn_ambient_temperature 296(2)
_diffrn_measured_fraction_theta_full 0.992
_diffrn_measured_fraction_theta_max 0.992
_diffrn_measurement_device_type 'Bruker APEX-II CCD'
_diffrn_measurement_method '\f and \w scans'
_diffrn_radiation_monochromator graphite
_diffrn_radiation_source 'fine-focus sealed tube'
_diffrn_radiation_type MoK\a
_diffrn_radiation_wavelength 0.71073
_diffrn_reflns_av_R_equivalents 0.0318
_diffrn_reflns_av_sigmaI/netI 0.0307
_diffrn_reflns_limit_h_max 11
_diffrn_reflns_limit_h_min -10
_diffrn_reflns_limit_k_max 23
_diffrn_reflns_limit_k_min -18
_diffrn_reflns_limit_l_max 10
_diffrn_reflns_limit_l_min -12
_diffrn_reflns_number 11491
_diffrn_reflns_theta_full 25.86
_diffrn_reflns_theta_max 25.86
_diffrn_reflns_theta_min 2.12
_exptl_absorpt_coefficient_mu 4.722
_exptl_absorpt_correction_T_max 0.3970
_exptl_absorpt_correction_T_min 0.3134
_exptl_absorpt_correction_type multi-scan
_exptl_absorpt_process_details SADABS
_exptl_crystal_colour yellow
_exptl_crystal_density_diffrn 1.675
_exptl_crystal_density_method 'not measured'
_exptl_crystal_description block
_exptl_crystal_F_000 856
_exptl_crystal_size_max 0.32
_exptl_crystal_size_mid 0.28
_exptl_crystal_size_min 0.24
_refine_diff_density_max 0.329
_refine_diff_density_min -0.752
_refine_diff_density_rms 0.125
_refine_ls_extinction_method none
_refine_ls_goodness_of_fit_ref 1.170
_refine_ls_hydrogen_treatment mixed
_refine_ls_matrix_type full
_refine_ls_number_parameters 213
_refine_ls_number_reflns 3302
_refine_ls_number_restraints 0
_refine_ls_restrained_S_all 1.170
_refine_ls_R_factor_all 0.0478
_refine_ls_R_factor_gt 0.0337
_refine_ls_shift/su_max 0.001
_refine_ls_shift/su_mean 0.000
_refine_ls_structure_factor_coef Fsqd
_refine_ls_weighting_details 'calc w=1/[\s^2^(Fo^2^)+(0.0666P)^2^+0.2266P] where P=(Fo^2^+2Fc^2^)/3'
_refine_ls_weighting_scheme calc
_refine_ls_wR_factor_gt 0.0946
_refine_ls_wR_factor_ref 0.1155
_reflns_number_gt 2661
_reflns_number_total 3302
_reflns_threshold_expression >2sigma(I)
_cod_data_source_file jo502443a_si_002.cif
_cod_data_source_block bs_212new_0m
_cod_depositor_comments
;
The following automatic conversions were performed:

'_symmetry_cell_setting' value 'Monoclinic' changed to 'monoclinic'
according to
/home/saulius/struct/COD-crude-data--automatic-downloads/rss-feeds/ACS/lib/dictionaries/cif_core.dic
dictionary named 'cif_core.dic' version 2.4.2 from 2011-04-26.

Automatic conversion script
Id: cif_fix_values 2935 2014-11-11 08:27:57Z andrius 

 Adding full bibliography for 4030286--4030288.cif.
;
_cod_original_sg_symbol_H-M P2(1)/n
_cod_database_code 4030288

loop_
_symmetry_equiv_pos_as_xyz
'x, y, z'
'-x+1/2, y+1/2, -z+1/2'
'-x, -y, -z'
'x-1/2, -y-1/2, z-1/2'

loop_
_atom_site_label
_atom_site_type_symbol
_atom_site_fract_x
_atom_site_fract_y
_atom_site_fract_z
_atom_site_U_iso_or_equiv
_atom_site_adp_type
_atom_site_occupancy
_atom_site_symmetry_multiplicity
_atom_site_calc_flag
_atom_site_refinement_flags
C10 C 0.3001(3) -0.00789(15) 0.2967(3) 0.0315(6) Uani 1 1 d .
C12 C 0.0948(3) 0.03794(16) 0.3754(3) 0.0320(6) Uani 1 1 d .
C6 C 0.0799(4) 0.24723(18) -0.0736(4) 0.0468(8) Uani 1 1 d .
H6 H 0.0177 0.2800 -0.1346 0.056 Uiso 1 1 calc R
C4 C 0.1435(3) 0.17802(15) 0.1473(3) 0.0348(7) Uani 1 1 d .
H4 H 0.1260 0.1659 0.2306 0.042 Uiso 1 1 calc R
C14 C -0.1222(4) 0.10679(19) 0.3530(4) 0.0488(9) Uani 1 1 d .
H14 H -0.2193 0.1197 0.2995 0.059 Uiso 1 1 calc R
C9 C 0.3918(3) 0.05822(16) 0.3222(3) 0.0371(7) Uani 1 1 d .
H9A H 0.3635 0.0885 0.3863 0.044 Uiso 1 1 calc R
H9B H 0.4958 0.0466 0.3694 0.044 Uiso 1 1 calc R
C2 C 0.3714(3) 0.09660(16) 0.1833(3) 0.0344(7) Uani 1 1 d .
C15 C -0.0494(5) 0.13671(19) 0.4846(5) 0.0556(10) Uani 1 1 d .
H15 H -0.0963 0.1707 0.5198 0.067 Uiso 1 1 calc R
C18 C 0.3591(3) -0.06848(17) 0.2396(3) 0.0376(7) Uani 1 1 d .
C5 C 0.0555(4) 0.22571(15) 0.0514(4) 0.0389(7) Uani 1 1 d .
C16 C 0.0926(4) 0.11660(19) 0.5644(4) 0.0495(9) Uani 1 1 d .
H16 H 0.1405 0.1358 0.6553 0.059 Uiso 1 1 calc R
O1 O 0.4811(3) -0.06434(13) 0.2280(3) 0.0478(6) Uani 1 1 d .
C13 C -0.0512(3) 0.05755(16) 0.2998(3) 0.0373(7) Uani 1 1 d .
C17 C 0.1645(4) 0.06838(18) 0.5110(3) 0.0420(8) Uani 1 1 d .
H17 H 0.2613 0.0557 0.5659 0.050 Uiso 1 1 calc R
C3 C 0.2608(3) 0.14838(15) 0.1146(3) 0.0313(7) Uani 1 1 d .
C7 C 0.1959(4) 0.21965(17) -0.1055(4) 0.0451(8) Uani 1 1 d .
H7 H 0.2151 0.2342 -0.1866 0.054 Uiso 1 1 calc R
C8 C 0.2845(4) 0.16930(17) -0.0131(3) 0.0391(7) Uani 1 1 d .
Br1 Br -0.15345(4) 0.01482(2) 0.11869(4) 0.05986(17) Uani 1 1 d .
Br2 Br -0.10777(4) 0.26633(2) 0.08913(5) 0.05796(17) Uani 1 1 d .
C11 C 0.1694(3) -0.01416(16) 0.3161(3) 0.0349(7) Uani 1 1 d .
H11 H 0.1204 -0.0564 0.2887 0.042 Uiso 1 1 calc R
N1 N 0.4036(3) 0.13300(15) -0.0211(3) 0.0462(7) Uani 1 1 d .
C1 C 0.4529(4) 0.08886(18) 0.0960(4) 0.0429(8) Uani 1 1 d .
H1 H 0.5313 0.0578 0.1134 0.052 Uiso 1 1 calc R
C19 C 0.2718(5) -0.13448(18) 0.1999(5) 0.0576(10) Uani 1 1 d .
H19A H 0.3215 -0.1663 0.1577 0.086 Uiso 1 1 calc R
H19B H 0.1745 -0.1245 0.1316 0.086 Uiso 1 1 calc R
H19C H 0.2633 -0.1550 0.2848 0.086 Uiso 1 1 calc R
H1A H 0.433(5) 0.131(2) -0.097(5) 0.067(13) Uiso 1 1 d .

loop_
_atom_site_aniso_label
_atom_site_aniso_U_11
_atom_site_aniso_U_22
_atom_site_aniso_U_33
_atom_site_aniso_U_23
_atom_site_aniso_U_13
_atom_site_aniso_U_12
C10 0.0272(15) 0.0333(16) 0.0320(14) -0.0011(12) 0.0083(12) 0.0028(12)
C12 0.0286(15) 0.0349(17) 0.0347(15) 0.0023(12) 0.0141(12) 0.0002(13)
C6 0.056(2) 0.0324(18) 0.051(2) -0.0007(14) 0.0170(17) 0.0006(16)
C4 0.0384(17) 0.0301(16) 0.0412(16) -0.0057(13) 0.0205(14) -0.0040(13)
C14 0.040(2) 0.049(2) 0.063(2) 0.0087(17) 0.0248(17) 0.0110(17)
C9 0.0286(16) 0.0410(19) 0.0405(16) -0.0078(13) 0.0110(13) 0.0000(13)
C2 0.0288(16) 0.0346(17) 0.0426(16) -0.0078(13) 0.0160(13) -0.0071(13)
C15 0.072(3) 0.044(2) 0.068(3) -0.0031(17) 0.047(2) 0.0087(19)
C18 0.0370(19) 0.0400(18) 0.0349(16) 0.0017(13) 0.0119(14) 0.0084(14)
C5 0.0406(19) 0.0306(17) 0.0496(18) -0.0087(13) 0.0211(15) 0.0019(13)
C16 0.059(2) 0.052(2) 0.0456(19) -0.0118(16) 0.0277(18) -0.0122(18)
O1 0.0423(14) 0.0504(14) 0.0561(14) -0.0023(11) 0.0242(11) 0.0110(11)
C13 0.0342(17) 0.0390(18) 0.0396(16) 0.0034(13) 0.0145(13) -0.0015(14)
C17 0.0396(19) 0.048(2) 0.0394(17) 0.0004(14) 0.0156(15) -0.0038(15)
C3 0.0340(17) 0.0269(16) 0.0367(15) -0.0084(11) 0.0170(13) -0.0079(12)
C7 0.063(2) 0.0344(19) 0.0426(18) -0.0025(14) 0.0250(16) -0.0072(16)
C8 0.0433(19) 0.0369(18) 0.0432(17) -0.0090(14) 0.0228(14) -0.0114(15)
Br1 0.0423(3) 0.0800(3) 0.0461(2) -0.00719(18) 0.00203(17) 0.00137(19)
Br2 0.0514(3) 0.0511(3) 0.0742(3) -0.00845(18) 0.0258(2) 0.01380(17)
C11 0.0347(17) 0.0330(17) 0.0352(16) -0.0005(12) 0.0103(13) -0.0003(13)
N1 0.0497(18) 0.0492(18) 0.0538(18) -0.0065(14) 0.0358(15) -0.0059(14)
C1 0.0345(18) 0.043(2) 0.055(2) -0.0073(15) 0.0215(15) -0.0001(15)
C19 0.057(2) 0.039(2) 0.077(3) -0.0114(18) 0.024(2) 0.0021(17)

loop_
_atom_type_symbol
_atom_type_description
_atom_type_scat_dispersion_real
_atom_type_scat_dispersion_imag
_atom_type_scat_source
C C 0.0033 0.0016 'International Tables Vol C Tables 4.2.6.8 and 6.1.1.4'
H H 0.0000 0.0000 'International Tables Vol C Tables 4.2.6.8 and 6.1.1.4'
N N 0.0061 0.0033 'International Tables Vol C Tables 4.2.6.8 and 6.1.1.4'
O O 0.0106 0.0060 'International Tables Vol C Tables 4.2.6.8 and 6.1.1.4'
Br Br -0.2901 2.4595 'International Tables Vol C Tables 4.2.6.8 and 6.1.1.4'

loop_
_geom_angle_atom_site_label_1
_geom_angle_atom_site_label_2
_geom_angle_atom_site_label_3
_geom_angle
C11 C10 C18 119.1(3)
C11 C10 C9 124.8(3)
C18 C10 C9 116.0(3)
C13 C12 C17 116.8(3)
C13 C12 C11 121.0(3)
C17 C12 C11 122.2(3)
C7 C6 C5 119.7(3)
C7 C6 H6 120.1
C5 C6 H6 120.1
C5 C4 C3 117.4(3)
C5 C4 H4 121.3
C3 C4 H4 121.3
C15 C14 C13 119.8(3)
C15 C14 H14 120.1
C13 C14 H14 120.1
C2 C9 C10 112.2(2)
C2 C9 H9A 109.2
C10 C9 H9A 109.2
C2 C9 H9B 109.2
C10 C9 H9B 109.2
H9A C9 H9B 107.9
C1 C2 C3 105.7(3)
C1 C2 C9 127.3(3)
C3 C2 C9 127.0(3)
C14 C15 C16 119.9(3)
C14 C15 H15 120.0
C16 C15 H15 120.0
O1 C18 C10 119.6(3)
O1 C18 C19 119.9(3)
C10 C18 C19 120.5(3)
C4 C5 C6 123.4(3)
C4 C5 Br2 119.1(2)
C6 C5 Br2 117.5(2)
C15 C16 C17 120.4(3)
C15 C16 H16 119.8
C17 C16 H16 119.8
C14 C13 C12 121.7(3)
C14 C13 Br1 119.8(2)
C12 C13 Br1 118.4(2)
C16 C17 C12 121.2(3)
C16 C17 H17 119.4
C12 C17 H17 119.4
C4 C3 C8 119.3(3)
C4 C3 C2 133.9(3)
C8 C3 C2 106.9(3)
C6 C7 C8 118.4(3)
C6 C7 H7 120.8
C8 C7 H7 120.8
N1 C8 C7 130.2(3)
N1 C8 C3 108.1(3)
C7 C8 C3 121.7(3)
C10 C11 C12 127.7(3)
C10 C11 H11 116.2
C12 C11 H11 116.2
C8 N1 C1 108.0(3)
C8 N1 H1A 126(3)
C1 N1 H1A 124(3)
C2 C1 N1 111.3(3)
C2 C1 H1 124.4
N1 C1 H1 124.4
C18 C19 H19A 109.5
C18 C19 H19B 109.5
H19A C19 H19B 109.5
C18 C19 H19C 109.5
H19A C19 H19C 109.5
H19B C19 H19C 109.5

loop_
_geom_bond_atom_site_label_1
_geom_bond_atom_site_label_2
_geom_bond_distance
C10 C11 1.345(4)
C10 C18 1.494(4)
C10 C9 1.518(4)
C12 C13 1.391(4)
C12 C17 1.400(4)
C12 C11 1.472(4)
C6 C7 1.372(5)
C6 C5 1.404(5)
C6 H6 0.9300
C4 C5 1.375(4)
C4 C3 1.404(4)
C4 H4 0.9300
C14 C15 1.369(5)
C14 C13 1.378(5)
C14 H14 0.9300
C9 C2 1.513(4)
C9 H9A 0.9700
C9 H9B 0.9700
C2 C1 1.369(4)
C2 C3 1.440(4)
C15 C16 1.371(6)
C15 H15 0.9300
C18 O1 1.225(4)
C18 C19 1.496(5)
C5 Br2 1.910(3)
C16 C17 1.372(5)
C16 H16 0.9300
C13 Br1 1.900(3)
C17 H17 0.9300
C3 C8 1.423(4)
C7 C8 1.396(5)
C7 H7 0.9300
C8 N1 1.370(4)
C11 H11 0.9300
N1 C1 1.379(4)
N1 H1A 0.89(4)
C1 H1 0.9300
C19 H19A 0.9600
C19 H19B 0.9600
C19 H19C 0.9600
